data_4106653
loop_
_publ_author_name
'Risong Na'
'Chengfeng Jing'
'Qihai Xu'
'Hui Jiang'
'Xi Wu'
'Jiayan Shi'
'Jiangchun Zhong'
'Min Wang'
'Diego Benitez'
'Ekaterina Tkatchouk'
'William A. Goddard'
'Hongchao Guo'
'Ohyun Kwon'

_publ_section_title
;
 Phosphine-Catalyzed Annulations of Azomethine Imines: Allene-Dependent [3
 + 2], [3 + 3], [4 + 3], and [3 + 2 + 3] Pathways
;
_journal_name_full 'Journal of the American Chemical Society'
_journal_page_first 13337
_journal_page_last 13348
_journal_paper_doi 10.1021/ja200231v
_journal_volume 133
_journal_year 2011
_chemical_formula_moiety 'C22 H25 Br N2 O5'
_chemical_formula_sum 'C22 H25 Br N2 O5'
_chemical_formula_weight 477.35
_chemical_name_systematic
; 
 ? 
;
_space_group_IT_number 29
_symmetry_cell_setting orthorhombic
_symmetry_space_group_name_Hall 'P 2c -2ac'
_symmetry_space_group_name_H-M 'P c a 21'
_atom_sites_solution_hydrogens geom
_atom_sites_solution_primary direct
_atom_sites_solution_secondary difmap
_audit_creation_method SHELXL-97
_cell_angle_alpha 90.00
_cell_angle_beta 90.00
_cell_angle_gamma 90.00
_cell_formula_units_Z 4
_cell_length_a 22.975(4)
_cell_length_b 12.4694(16)
_cell_length_c 7.5472(11)
_cell_measurement_reflns_used 435
_cell_measurement_temperature 173(2)
_cell_measurement_theta_max 68.12
_cell_measurement_theta_min 3.22
_cell_volume 2162.2(6)
_computing_cell_refinement 'Rapid Auto Ver 2.30(Rigaku 1998)'
_computing_data_collection 'Rapid Auto Ver 2.30(Rigaku 1998)'
_computing_data_reduction 'Rapid Auto Ver 2.30(Rigaku 1998)'
_computing_molecular_graphics 'XP in Siemens SHELXTL (Sheldrick, 1994)'
_computing_publication_material 'SHELX97 (Sheldrick, 1997)'
_computing_structure_refinement 'SHELXL-97 (Sheldrick, 1997)'
_computing_structure_solution 'SHELXS-97 (Sheldrick, 1990)'
_diffrn_ambient_temperature 173(2)
_diffrn_measured_fraction_theta_full 0.993
_diffrn_measured_fraction_theta_max 0.993
_diffrn_measurement_device_type 'Rigaku raxis Rapid IP Area Detector'
_diffrn_measurement_method '\w scans'
_diffrn_radiation_monochromator graphite
_diffrn_radiation_source 'rotating anode'
_diffrn_radiation_type CuK\a
_diffrn_radiation_wavelength 1.54186
_diffrn_reflns_av_R_equivalents 0.0302
_diffrn_reflns_av_sigmaI/netI 0.1443
_diffrn_reflns_limit_h_max 27
_diffrn_reflns_limit_h_min -23
_diffrn_reflns_limit_k_max 10
_diffrn_reflns_limit_k_min -14
_diffrn_reflns_limit_l_max 8
_diffrn_reflns_limit_l_min -8
_diffrn_reflns_number 9769
_diffrn_reflns_theta_full 68.19
_diffrn_reflns_theta_max 68.19
_diffrn_reflns_theta_min 3.54
_exptl_absorpt_coefficient_mu 2.897
_exptl_absorpt_correction_T_max 0.5312
_exptl_absorpt_correction_T_min 0.3903
_exptl_absorpt_correction_type numerical
_exptl_absorpt_process_details 'NUMABS by T.Higashi Jun 3, 2003'
_exptl_crystal_colour colorless
_exptl_crystal_density_diffrn 1.466
_exptl_crystal_description block
_exptl_crystal_F_000 984
_exptl_crystal_size_max 0.40
_exptl_crystal_size_mid 0.27
_exptl_crystal_size_min 0.25
_refine_diff_density_max 0.340
_refine_diff_density_min -0.352
_refine_diff_density_rms 0.048
_refine_ls_abs_structure_details 'Flack H D (1983), Acta Cryst. A39, 876-881'
_refine_ls_abs_structure_Flack 0.005(19)
_refine_ls_extinction_coef 0.00082(12)
_refine_ls_extinction_expression Fc^*^=kFc[1+0.001xFc^2^\l^3^/sin(2\q)]^-1/4^
_refine_ls_extinction_method SHELXL
_refine_ls_goodness_of_fit_ref 1.081
_refine_ls_hydrogen_treatment constr
_refine_ls_matrix_type full
_refine_ls_number_parameters 286
_refine_ls_number_reflns 3574
_refine_ls_number_restraints 20
_refine_ls_restrained_S_all 1.088
_refine_ls_R_factor_all 0.0374
_refine_ls_R_factor_gt 0.0340
_refine_ls_shift/su_max 0.001
_refine_ls_shift/su_mean 0.000
_refine_ls_structure_factor_coef Fsqd
_refine_ls_weighting_details 'calc w=1/[\s^2^(Fo^2^)+(0.0315P)^2^+1.2214P] where P=(Fo^2^+2Fc^2^)/3'
_refine_ls_weighting_scheme calc
_refine_ls_wR_factor_gt 0.0798
_refine_ls_wR_factor_ref 0.0826
_reflns_number_gt 3298
_reflns_number_total 3574
_reflns_threshold_expression >2sigma(I)
_cod_data_source_file ja200231v_si_007.cif
_cod_data_source_block a
_cod_original_cell_volume 2162.2(5)
_cod_database_code 4106653

loop_
_symmetry_equiv_pos_as_xyz
'x, y, z'
'-x, -y, z+1/2'
'x+1/2, -y, z'
'-x+1/2, y, z+1/2'

loop_
_atom_site_label
_atom_site_type_symbol
_atom_site_fract_x
_atom_site_fract_y
_atom_site_fract_z
_atom_site_U_iso_or_equiv
_atom_site_adp_type
_atom_site_occupancy
_atom_site_symmetry_multiplicity
_atom_site_calc_flag
_atom_site_refinement_flags
_atom_site_disorder_assembly
_atom_site_disorder_group
Br1 Br 0.712738(19) 0.57358(3) 0.85656(8) 0.05758(16) Uani 1 1 d . . .
O1 O 0.50991(11) 0.32658(19) 0.4543(4) 0.0464(7) Uani 1 1 d . . .
O2 O 0.47572(10) -0.20420(19) 0.5509(4) 0.0442(7) Uani 1 1 d . . .
O3 O 0.56394(11) -0.2427(2) 0.4477(4) 0.0521(7) Uani 1 1 d . A .
O4 O 0.71549(9) 0.03870(19) 0.9168(3) 0.0333(6) Uani 1 1 d . . .
O5 O 0.63564(9) -0.03589(17) 1.0383(3) 0.0264(5) Uani 1 1 d . . .
N1 N 0.61261(10) 0.11646(19) 0.4606(3) 0.0244(5) Uani 1 1 d . . .
N2 N 0.55848(11) 0.16792(19) 0.5023(3) 0.0264(6) Uani 1 1 d . . .
C1 C 0.51099(13) 0.1102(3) 0.5657(4) 0.0299(7) Uani 1 1 d . . .
H1A H 0.4762 0.1506 0.5793 0.036 Uiso 1 1 calc R . .
C2 C 0.50670(15) 0.0068(3) 0.6106(5) 0.0287(7) Uani 1 1 d . . .
H2A H 0.4695 -0.0151 0.6516 0.034 Uiso 1 1 calc R . .
C3 C 0.55115(13) -0.0783(2) 0.6058(4) 0.0269(7) Uani 1 1 d . . .
C4 C 0.60557(13) -0.0689(2) 0.6715(4) 0.0229(6) Uani 1 1 d . . .
C5 C 0.62352(13) 0.0368(2) 0.7565(4) 0.0226(6) Uani 1 1 d . . .
H5A H 0.5878 0.0725 0.8041 0.027 Uiso 1 1 calc R . .
C6 C 0.65168(12) 0.1123(2) 0.6192(4) 0.0234(6) Uani 1 1 d . . .
H6A H 0.6887 0.0773 0.5800 0.028 Uiso 1 1 calc R . .
C7 C 0.63592(13) 0.1861(2) 0.3165(4) 0.0299(8) Uani 1 1 d . . .
H7A H 0.6257 0.1559 0.1992 0.036 Uiso 1 1 calc R . .
H7B H 0.6788 0.1911 0.3252 0.036 Uiso 1 1 calc R . .
C8 C 0.60848(13) 0.2967(2) 0.3393(5) 0.0323(7) Uani 1 1 d . . .
H8A H 0.6338 0.3447 0.4099 0.039 Uiso 1 1 calc R . .
H8B H 0.6004 0.3306 0.2233 0.039 Uiso 1 1 calc R . .
C9 C 0.55318(15) 0.2713(3) 0.4365(4) 0.0328(7) Uani 1 1 d . . .
C10 C 0.52668(14) -0.1814(3) 0.5359(5) 0.0319(7) Uani 1 1 d . . .
C11 C 0.54200(19) -0.3484(3) 0.3922(8) 0.0677(15) Uani 1 1 d D . .
H11A H 0.5122 -0.3391 0.3043 0.081 Uiso 0.474(11) 1 d PR A .
H11B H 0.5247 -0.3828 0.4931 0.081 Uiso 0.474(11) 1 d PR . .
H11C H 0.5574 -0.3688 0.2788 0.081 Uiso 0.526(11) 1 d PR . .
H11D H 0.5003 -0.3471 0.3848 0.081 Uiso 0.526(11) 1 d PR . .
C12 C 0.5855(4) -0.4174(7) 0.331(2) 0.080(4) Uani 0.474(11) 1 d PDU A 1
H12A H 0.6156 -0.4249 0.4224 0.121 Uiso 0.474(11) 1 calc PR A 1
H12B H 0.6029 -0.3879 0.2232 0.121 Uiso 0.474(11) 1 calc PR A 1
H12C H 0.5686 -0.4879 0.3056 0.121 Uiso 0.474(11) 1 calc PR A 1
C12' C 0.5588(5) -0.4212(7) 0.5238(15) 0.080(4) Uani 0.526(11) 1 d PDU A 2
H12D H 0.5466 -0.4936 0.4898 0.120 Uiso 0.526(11) 1 calc PR A 2
H12E H 0.5403 -0.4015 0.6362 0.120 Uiso 0.526(11) 1 calc PR A 2
H12F H 0.6012 -0.4193 0.5375 0.120 Uiso 0.526(11) 1 calc PR A 2
C13 C 0.65253(13) -0.1529(3) 0.6643(5) 0.0311(7) Uani 1 1 d . . .
H13A H 0.6413 -0.2091 0.5801 0.047 Uiso 1 1 calc R . .
H13B H 0.6577 -0.1845 0.7822 0.047 Uiso 1 1 calc R . .
H13C H 0.6891 -0.1199 0.6259 0.047 Uiso 1 1 calc R . .
C14 C 0.66435(13) 0.0148(2) 0.9098(4) 0.0248(7) Uani 1 1 d . . .
C15 C 0.66844(14) -0.0741(2) 1.1906(4) 0.0299(7) Uani 1 1 d . . .
H15A H 0.6440 -0.0692 1.2984 0.036 Uiso 1 1 calc R . .
H15B H 0.7032 -0.0284 1.2083 0.036 Uiso 1 1 calc R . .
C16 C 0.68701(16) -0.1882(3) 1.1624(5) 0.0377(8) Uani 1 1 d . . .
H16A H 0.7066 -0.2146 1.2692 0.057 Uiso 1 1 calc R . .
H16B H 0.7138 -0.1919 1.0616 0.057 Uiso 1 1 calc R . .
H16C H 0.6527 -0.2326 1.1381 0.057 Uiso 1 1 calc R . .
C17 C 0.66809(12) 0.2212(2) 0.6919(4) 0.0241(6) Uani 1 1 d . . .
C18 C 0.72123(12) 0.2671(3) 0.6454(4) 0.0273(7) Uani 1 1 d . . .
H18A H 0.7485 0.2266 0.5784 0.033 Uiso 1 1 calc R . .
C19 C 0.73501(14) 0.3716(3) 0.6960(5) 0.0333(8) Uani 1 1 d . . .
H19A H 0.7716 0.4020 0.6656 0.040 Uiso 1 1 calc R . .
C20 C 0.69465(17) 0.4299(3) 0.7908(5) 0.0375(8) Uani 1 1 d . . .
C21 C 0.64232(14) 0.3866(2) 0.8426(6) 0.0354(7) Uani 1 1 d . . .
H21A H 0.6155 0.4277 0.9100 0.042 Uiso 1 1 calc R . .
C22 C 0.62931(14) 0.2816(3) 0.7948(4) 0.0306(7) Uani 1 1 d . . .
H22A H 0.5937 0.2504 0.8323 0.037 Uiso 1 1 calc R . .

loop_
_atom_site_aniso_label
_atom_site_aniso_U_11
_atom_site_aniso_U_22
_atom_site_aniso_U_33
_atom_site_aniso_U_23
_atom_site_aniso_U_13
_atom_site_aniso_U_12
Br1 0.0878(3) 0.02676(19) 0.0582(3) -0.0054(2) -0.0032(3) -0.01260(18)
O1 0.0481(15) 0.0334(13) 0.0578(17) 0.0063(12) 0.0036(13) 0.0168(11)
O2 0.0340(13) 0.0501(16) 0.0486(17) -0.0099(13) -0.0008(12) -0.0194(12)
O3 0.0400(13) 0.0342(14) 0.082(2) -0.0214(14) -0.0085(13) -0.0005(11)
O4 0.0243(11) 0.0407(13) 0.0350(15) 0.0025(10) -0.0036(9) -0.0054(9)
O5 0.0237(11) 0.0307(12) 0.0248(12) 0.0031(9) 0.0009(9) 0.0004(9)
N1 0.0197(12) 0.0259(13) 0.0275(14) -0.0002(11) 0.0040(11) 0.0022(10)
N2 0.0252(13) 0.0226(13) 0.0313(15) 0.0036(11) 0.0014(11) 0.0047(10)
C1 0.0218(15) 0.0375(17) 0.0303(19) 0.0002(15) 0.0008(13) 0.0037(13)
C2 0.0214(15) 0.0353(16) 0.0292(16) 0.0001(13) 0.0000(12) 0.0010(13)
C3 0.0266(16) 0.0249(16) 0.0291(18) 0.0015(13) -0.0028(13) -0.0029(13)
C4 0.0234(15) 0.0231(15) 0.0223(16) 0.0011(12) -0.0006(13) -0.0013(12)
C5 0.0216(14) 0.0207(14) 0.0254(16) 0.0008(12) 0.0009(12) 0.0005(12)
C6 0.0206(14) 0.0254(16) 0.0242(17) 0.0005(12) -0.0026(12) 0.0015(12)
C7 0.0311(17) 0.0329(17) 0.026(2) 0.0015(13) 0.0012(13) -0.0033(13)
C8 0.0426(18) 0.0261(15) 0.0281(18) 0.0021(16) -0.0001(16) -0.0011(12)
C9 0.0399(19) 0.0278(16) 0.0308(18) 0.0018(14) -0.0020(15) 0.0050(14)
C10 0.0333(18) 0.0285(17) 0.034(2) 0.0015(14) -0.0040(15) -0.0029(14)
C11 0.069(3) 0.039(2) 0.095(4) -0.023(2) -0.029(3) 0.0043(19)
C12 0.073(6) 0.039(5) 0.129(9) -0.018(5) -0.004(6) -0.006(4)
C12' 0.099(7) 0.055(5) 0.087(7) 0.000(5) -0.031(6) -0.004(5)
C13 0.0290(17) 0.0326(18) 0.0317(19) -0.0070(14) -0.0051(14) 0.0067(14)
C14 0.0241(16) 0.0240(15) 0.0263(18) -0.0034(12) 0.0008(12) 0.0003(12)
C15 0.0307(17) 0.0392(18) 0.0196(17) 0.0021(14) -0.0010(13) 0.0068(13)
C16 0.044(2) 0.0352(19) 0.034(2) 0.0030(15) -0.0033(16) 0.0087(15)
C17 0.0261(15) 0.0232(15) 0.0230(17) 0.0014(13) -0.0029(12) -0.0009(12)
C18 0.0257(15) 0.0301(17) 0.0260(17) 0.0031(13) -0.0018(13) -0.0029(13)
C19 0.0346(18) 0.0313(17) 0.034(2) 0.0043(15) -0.0017(15) -0.0085(14)
C20 0.055(2) 0.0224(18) 0.035(2) 0.0031(13) -0.0059(17) -0.0046(15)
C21 0.0487(19) 0.0299(15) 0.0275(18) -0.0011(17) 0.0060(17) 0.0037(13)
C22 0.0353(17) 0.0292(17) 0.0273(19) 0.0000(12) 0.0045(13) -0.0003(14)

loop_
_atom_type_symbol
_atom_type_description
_atom_type_scat_dispersion_real
_atom_type_scat_dispersion_imag
_atom_type_scat_source
C C 0.0181 0.0091 'International Tables Vol C Tables 4.2.6.8 and 6.1.1.4'
H H 0.0000 0.0000 'International Tables Vol C Tables 4.2.6.8 and 6.1.1.4'
N N 0.0311 0.0180 'International Tables Vol C Tables 4.2.6.8 and 6.1.1.4'
O O 0.0492 0.0322 'International Tables Vol C Tables 4.2.6.8 and 6.1.1.4'
Br Br -0.6763 1.2805 'International Tables Vol C Tables 4.2.6.8 and 6.1.1.4'

loop_
_geom_angle_atom_site_label_1
_geom_angle_atom_site_label_2
_geom_angle_atom_site_label_3
_geom_angle
C10 O3 C11 116.0(3)
C14 O5 C15 118.3(2)
N2 N1 C7 102.2(2)
N2 N1 C6 111.1(2)
C7 N1 C6 112.8(2)
C9 N2 C1 122.3(3)
C9 N2 N1 114.4(2)
C1 N2 N1 121.6(2)
C2 C1 N2 130.0(3)
C2 C1 H1A 115.0
N2 C1 H1A 115.0
C1 C2 C3 129.6(3)
C1 C2 H2A 115.2
C3 C2 H2A 115.2
C4 C3 C2 124.8(3)
C4 C3 C10 123.5(3)
C2 C3 C10 111.5(3)
C3 C4 C13 126.1(3)
C3 C4 C5 118.8(3)
C13 C4 C5 115.1(2)
C14 C5 C4 109.4(2)
C14 C5 C6 111.4(2)
C4 C5 C6 111.1(2)
C14 C5 H5A 108.3
C4 C5 H5A 108.3
C6 C5 H5A 108.3
N1 C6 C17 114.1(2)
N1 C6 C5 107.9(2)
C17 C6 C5 114.1(3)
N1 C6 H6A 106.7
C17 C6 H6A 106.7
C5 C6 H6A 106.7
N1 C7 C8 107.2(2)
N1 C7 H7A 110.3
C8 C7 H7A 110.3
N1 C7 H7B 110.3
C8 C7 H7B 110.3
H7A C7 H7B 108.5
C9 C8 C7 102.3(2)
C9 C8 H8A 111.3
C7 C8 H8A 111.3
C9 C8 H8B 111.3
C7 C8 H8B 111.3
H8A C8 H8B 109.2
O1 C9 N2 123.9(3)
O1 C9 C8 128.8(3)
N2 C9 C8 107.3(3)
O2 C10 O3 122.4(3)
O2 C10 C3 122.1(3)
O3 C10 C3 115.4(3)
C12 C11 C12' 68.7(8)
C12 C11 O3 113.6(5)
C12' C11 O3 106.5(5)
C12 C11 H11A 111.0
C12' C11 H11A 139.9
O3 C11 H11A 109.4
C12 C11 H11B 106.3
C12' C11 H11B 42.3
O3 C11 H11B 108.4
H11A C11 H11B 107.9
C12 C11 H11C 43.9
C12' C11 H11C 111.1
O3 C11 H11C 111.4
H11A C11 H11C 71.3
H11B C11 H11C 137.8
C12 C11 H11D 134.9
C12' C11 H11D 109.0
O3 C11 H11D 110.1
H11A C11 H11D 41.1
H11B C11 H11D 69.0
H11C C11 H11D 108.7
C11 C12 H11C 43.3
C11 C12 H12A 109.5
H11C C12 H12A 144.7
C11 C12 H12B 109.5
H11C C12 H12B 72.3
C11 C12 H12C 109.5
H11C C12 H12C 102.4
C11 C12' H11B 43.1
C11 C12' H12D 109.5
H11B C12' H12D 99.6
C11 C12' H12E 109.5
H11B C12' H12E 74.2
H12D C12' H12E 109.5
C11 C12' H12F 109.5
H11B C12' H12F 146.7
H12D C12' H12F 109.5
H12E C12' H12F 109.5
C4 C13 H13A 109.5
C4 C13 H13B 109.5
H13A C13 H13B 109.5
C4 C13 H13C 109.5
H13A C13 H13C 109.5
H13B C13 H13C 109.5
O4 C14 O5 124.4(3)
O4 C14 C5 126.0(3)
O5 C14 C5 109.6(2)
O5 C15 C16 110.2(3)
O5 C15 H15A 109.6
C16 C15 H15A 109.6
O5 C15 H15B 109.6
C16 C15 H15B 109.6
H15A C15 H15B 108.1
C15 C16 H16A 109.5
C15 C16 H16B 109.5
H16A C16 H16B 109.5
C15 C16 H16C 109.5
H16A C16 H16C 109.5
H16B C16 H16C 109.5
C18 C17 C22 118.4(3)
C18 C17 C6 119.8(3)
C22 C17 C6 121.7(3)
C17 C18 C19 121.0(3)
C17 C18 H18A 119.5
C19 C18 H18A 119.5
C20 C19 C18 118.9(3)
C20 C19 H19A 120.6
C18 C19 H19A 120.6
C21 C20 C19 121.9(3)
C21 C20 Br1 119.1(3)
C19 C20 Br1 119.0(3)
C20 C21 C22 119.0(3)
C20 C21 H21A 120.5
C22 C21 H21A 120.5
C21 C22 C17 120.9(3)
C21 C22 H22A 119.6
C17 C22 H22A 119.6

loop_
_geom_bond_atom_site_label_1
_geom_bond_atom_site_label_2
_geom_bond_distance
Br1 C20 1.904(3)
O1 C9 1.217(4)
O2 C10 1.210(4)
O3 C10 1.327(4)
O3 C11 1.473(4)
O4 C14 1.213(3)
O5 C14 1.332(3)
O5 C15 1.455(4)
N1 N2 1.435(3)
N1 C7 1.491(4)
N1 C6 1.497(4)
N2 C9 1.387(4)
N2 C1 1.392(4)
C1 C2 1.338(5)
C1 H1A 0.9500
C2 C3 1.473(5)
C2 H2A 0.9500
C3 C4 1.350(4)
C3 C10 1.499(4)
C4 C13 1.505(4)
C4 C5 1.522(4)
C5 C14 1.515(4)
C5 C6 1.542(4)
C5 H5A 1.0000
C6 C17 1.511(4)
C6 H6A 1.0000
C7 C8 1.527(4)
C7 H7A 0.9900
C7 H7B 0.9900
C8 C9 1.501(4)
C8 H8A 0.9900
C8 H8B 0.9900
C11 C12 1.397(9)
C11 C12' 1.399(9)
C11 H11A 0.9601
C11 H11B 0.9600
C11 H11C 0.9600
C11 H11D 0.9600
C12 H11C 0.9706
C12 H12A 0.9800
C12 H12B 0.9800
C12 H12C 0.9800
C12' H11B 0.9449
C12' H12D 0.9800
C12' H12E 0.9800
C12' H12F 0.9800
C13 H13A 0.9800
C13 H13B 0.9800
C13 H13C 0.9800
C15 C16 1.501(4)
C15 H15A 0.9900
C15 H15B 0.9900
C16 H16A 0.9800
C16 H16B 0.9800
C16 H16C 0.9800
C17 C18 1.393(4)
C17 C22 1.401(4)
C18 C19 1.394(4)
C18 H18A 0.9500
C19 C20 1.379(5)
C19 H19A 0.9500
C20 C21 1.375(5)
C21 C22 1.391(4)
C21 H21A 0.9500
C22 H22A 0.9500

loop_
_geom_torsion_atom_site_label_1
_geom_torsion_atom_site_label_2
_geom_torsion_atom_site_label_3
_geom_torsion_atom_site_label_4
_geom_torsion
C7 N1 N2 C9 -15.4(3)
C6 N1 N2 C9 105.2(3)
C7 N1 N2 C1 150.3(3)
C6 N1 N2 C1 -89.2(3)
C9 N2 C1 C2 169.9(4)
N1 N2 C1 C2 5.3(5)
N2 C1 C2 C3 -0.3(6)
C1 C2 C3 C4 48.1(6)
C1 C2 C3 C10 -137.9(4)
C2 C3 C4 C13 -178.2(3)
C10 C3 C4 C13 8.6(5)
C2 C3 C4 C5 -0.4(5)
C10 C3 C4 C5 -173.7(3)
C3 C4 C5 C14 145.1(3)
C13 C4 C5 C14 -36.9(3)
C3 C4 C5 C6 -91.5(3)
C13 C4 C5 C6 86.5(3)
N2 N1 C6 C17 -61.1(3)
C7 N1 C6 C17 53.0(3)
N2 N1 C6 C5 66.9(3)
C7 N1 C6 C5 -179.0(2)
C14 C5 C6 N1 171.5(2)
C4 C5 C6 N1 49.3(3)
C14 C5 C6 C17 -60.6(3)
C4 C5 C6 C17 177.2(2)
N2 N1 C7 C8 24.5(3)
C6 N1 C7 C8 -94.8(3)
N1 C7 C8 C9 -24.9(3)
C1 N2 C9 O1 12.5(5)
N1 N2 C9 O1 178.0(3)
C1 N2 C9 C8 -165.8(3)
N1 N2 C9 C8 -0.2(4)
C7 C8 C9 O1 -162.8(4)
C7 C8 C9 N2 15.4(3)
C11 O3 C10 O2 -9.1(5)
C11 O3 C10 C3 174.7(3)
C4 C3 C10 O2 146.4(3)
C2 C3 C10 O2 -27.6(5)
C4 C3 C10 O3 -37.3(5)
C2 C3 C10 O3 148.6(3)
C10 O3 C11 C12 -168.2(8)
C10 O3 C11 C12' -94.7(7)
C15 O5 C14 O4 -5.9(4)
C15 O5 C14 C5 174.0(2)
C4 C5 C14 O4 113.0(3)
C6 C5 C14 O4 -10.1(4)
C4 C5 C14 O5 -66.8(3)
C6 C5 C14 O5 170.0(2)
C14 O5 C15 C16 -92.9(3)
N1 C6 C17 C18 -97.8(3)
C5 C6 C17 C18 137.6(3)
N1 C6 C17 C22 77.2(3)
C5 C6 C17 C22 -47.4(4)
C22 C17 C18 C19 -1.6(5)
C6 C17 C18 C19 173.6(3)
C17 C18 C19 C20 -1.0(5)
C18 C19 C20 C21 2.6(5)
C18 C19 C20 Br1 -178.9(2)
C19 C20 C21 C22 -1.3(6)
Br1 C20 C21 C22 -179.8(3)
C20 C21 C22 C17 -1.5(5)
C18 C17 C22 C21 2.9(5)
C6 C17 C22 C21 -172.2(3)
